data_1519426
loop_
_publ_author_name
'Braunschweig, H.'
'Gackstatter, A.'
'Kupfer, T.'
'Scheller, T.'
'Hupp, F.'
'Damme, A.'
'Arnold, N.'
'Ewing, W. C.'

_publ_section_title
;
 Generation of 1,2-azaboretidines via reduction of ADC borane adducts
;
_journal_issue 6
_journal_name_full 'Chem. Sci.'
_journal_page_first 3461
_journal_paper_doi 10.1039/C5SC01077B
_journal_volume 6
_journal_year 2015
_chemical_formula_moiety 'C23 H41 B Cl2 N2, 0.5(C6 H6)'
_chemical_formula_sum 'C26 H44 B Cl2 N2'
_chemical_formula_weight 466.34
_chemical_name_common
;
?
;
_chemical_name_systematic
; 
?
;
_space_group_IT_number 14
_symmetry_cell_setting monoclinic
_symmetry_space_group_name_Hall '-P 2yn'
_symmetry_space_group_name_H-M 'P 1 21/n 1'
_atom_sites_solution_hydrogens geom
_atom_sites_solution_primary direct
_atom_sites_solution_secondary difmap
_audit_creation_method SHELXL-97
_audit_update_record
;
2015-01-08 deposited with the CCDC.
2015-04-16 downloaded from the CCDC.
;
_cell_angle_alpha 90.00
_cell_angle_beta 91.317(5)
_cell_angle_gamma 90.00
_cell_formula_units_Z 4
_cell_length_a 8.7727(11)
_cell_length_b 16.781(2)
_cell_length_c 18.220(2)
_cell_measurement_reflns_used 6916
_cell_measurement_temperature 100(2)
_cell_measurement_theta_max 26.66
_cell_measurement_theta_min 2.43
_cell_volume 2681.5(5)
_computing_cell_refinement 'Saint+ ver. 7.68A (Bruker AXS)'
_computing_data_collection 'APEX2 ver. 2010.3 (Bruker AXS)'
_computing_data_reduction 'Saint+ ver. 7.68A (Bruker AXS)'
_computing_molecular_graphics 'XP ver. 5.1 (Bruker AXS, 1998)'
_computing_publication_material 'SHELXL-97 (Sheldrick, 2008)'
_computing_structure_refinement 'SHELXL-97 (Sheldrick, 1997)'
_computing_structure_solution 'SHELXS-97 (Sheldrick, 1990)'
_diffrn_ambient_temperature 100(2)
_diffrn_detector_area_resol_mean 8.333
_diffrn_measured_fraction_theta_full 1.000
_diffrn_measured_fraction_theta_max 1.000
_diffrn_measurement_device_type 'Bruker X8-APEX II'
_diffrn_measurement_method '\f and \w scans'
_diffrn_radiation_monochromator 'multi-layer mirror'
_diffrn_radiation_source 'rotating anode'
_diffrn_radiation_type MoK\a
_diffrn_radiation_wavelength 0.71073
_diffrn_reflns_av_R_equivalents 0.0611
_diffrn_reflns_av_sigmaI/netI 0.0490
_diffrn_reflns_limit_h_max 10
_diffrn_reflns_limit_h_min -10
_diffrn_reflns_limit_k_max 20
_diffrn_reflns_limit_k_min -14
_diffrn_reflns_limit_l_max 22
_diffrn_reflns_limit_l_min -22
_diffrn_reflns_number 24972
_diffrn_reflns_theta_full 26.37
_diffrn_reflns_theta_max 26.37
_diffrn_reflns_theta_min 1.65
_exptl_absorpt_coefficient_mu 0.258
_exptl_absorpt_correction_T_max 0.7454
_exptl_absorpt_correction_T_min 0.5713
_exptl_absorpt_correction_type multi-scan
_exptl_absorpt_process_details 'Sadabs 2008/1 (Bruker 2008)'
_exptl_crystal_colour colourless
_exptl_crystal_density_diffrn 1.155
_exptl_crystal_density_method 'not measured'
_exptl_crystal_description block
_exptl_crystal_F_000 1012
_exptl_crystal_size_max 0.45
_exptl_crystal_size_mid 0.30
_exptl_crystal_size_min 0.10
_refine_diff_density_max 0.839
_refine_diff_density_min -0.330
_refine_diff_density_rms 0.056
_refine_ls_extinction_method none
_refine_ls_goodness_of_fit_ref 1.021
_refine_ls_hydrogen_treatment constr
_refine_ls_matrix_type full
_refine_ls_number_parameters 292
_refine_ls_number_reflns 5472
_refine_ls_number_restraints 0
_refine_ls_restrained_S_all 1.021
_refine_ls_R_factor_all 0.0513
_refine_ls_R_factor_gt 0.0400
_refine_ls_shift/su_max 0.001
_refine_ls_shift/su_mean 0.000
_refine_ls_structure_factor_coef Fsqd
_refine_ls_weighting_details 'calc w=1/[\s^2^(Fo^2^)+(0.0470P)^2^+1.2888P] where P=(Fo^2^+2Fc^2^)/3'
_refine_ls_weighting_scheme calc
_refine_ls_wR_factor_gt 0.0986
_refine_ls_wR_factor_ref 0.1066
_reflns_number_gt 4533
_reflns_number_total 5472
_reflns_threshold_expression >2sigma(I)
_cod_data_source_file c5sc01077b2.cif
_cod_data_source_block ad277_anga
_cod_depositor_comments
;
The following automatic conversions were performed:

'_symmetry_cell_setting' value 'Monoclinic' changed to 'monoclinic'
according to
/usr/data/users/saulius/crontab/automatic-downloads/rss-feeds/RSC/lib/dictionaries/cif_core.dic
dictionary named 'cif_core.dic' version 2.4.2 from 2011-04-26.

Automatic conversion script
Id: cif_fix_values 3271 2015-04-21 07:52:19Z andrius 

 Adding full bibliography for 1519426--1519429.cif.
;
_cod_original_cell_volume 2681.6(6)
_cod_original_sg_symbol_H-M P2(1)/n
_cod_database_code 1519426

loop_
_symmetry_equiv_pos_as_xyz
'x, y, z'
'-x+1/2, y+1/2, -z+1/2'
'-x, -y, -z'
'x-1/2, -y-1/2, z-1/2'

loop_
_atom_site_label
_atom_site_type_symbol
_atom_site_fract_x
_atom_site_fract_y
_atom_site_fract_z
_atom_site_U_iso_or_equiv
_atom_site_adp_type
_atom_site_occupancy
_atom_site_symmetry_multiplicity
_atom_site_calc_flag
_atom_site_refinement_flags
B1 B 0.4958(2) 0.57869(12) 0.27898(10) 0.0146(4) Uani 1 1 d .
Cl2 Cl 0.48378(4) 0.50786(3) 0.35918(2) 0.01856(12) Uani 1 1 d .
Cl3 Cl 0.71262(4) 0.58624(3) 0.26202(2) 0.01791(12) Uani 1 1 d .
C4 C 0.47410(16) 0.67543(11) 0.30021(8) 0.0143(3) Uani 1 1 d .
N5 N 0.46464(15) 0.73203(9) 0.24748(7) 0.0152(3) Uani 1 1 d .
C6 C 0.40958(19) 0.81482(11) 0.26516(9) 0.0200(4) Uani 1 1 d .
H6 H 0.4075 0.8177 0.3199 0.024 Uiso 1 1 calc R
C7 C 0.2454(2) 0.82997(12) 0.23829(10) 0.0273(4) Uani 1 1 d .
H7A H 0.2431 0.8363 0.1848 0.041 Uiso 1 1 calc R
H7B H 0.2068 0.8786 0.2612 0.041 Uiso 1 1 calc R
H7C H 0.1811 0.7847 0.2517 0.041 Uiso 1 1 calc R
C8 C 0.5136(2) 0.88239(12) 0.24142(10) 0.0270(4) Uani 1 1 d .
H8A H 0.6185 0.8711 0.2578 0.040 Uiso 1 1 calc R
H8B H 0.4797 0.9325 0.2634 0.040 Uiso 1 1 calc R
H8C H 0.5094 0.8871 0.1878 0.040 Uiso 1 1 calc R
C9 C 0.51231(18) 0.71301(11) 0.17092(8) 0.0174(4) Uani 1 1 d .
H9 H 0.5212 0.6537 0.1684 0.021 Uiso 1 1 calc R
C10 C 0.6716(2) 0.74604(13) 0.15473(10) 0.0254(4) Uani 1 1 d .
H10A H 0.6632 0.8024 0.1410 0.038 Uiso 1 1 calc R
H10B H 0.7155 0.7159 0.1143 0.038 Uiso 1 1 calc R
H10C H 0.7375 0.7409 0.1986 0.038 Uiso 1 1 calc R
C11 C 0.3974(2) 0.73676(12) 0.11053(9) 0.0249(4) Uani 1 1 d .
H11A H 0.2960 0.7171 0.1229 0.037 Uiso 1 1 calc R
H11B H 0.4278 0.7135 0.0638 0.037 Uiso 1 1 calc R
H11C H 0.3946 0.7949 0.1061 0.037 Uiso 1 1 calc R
N12 N 0.49023(15) 0.70132(9) 0.37163(7) 0.0166(3) Uani 1 1 d .
C13 C 0.61575(19) 0.75948(11) 0.38986(9) 0.0206(4) Uani 1 1 d .
H13 H 0.6481 0.7825 0.3421 0.025 Uiso 1 1 calc R
C14 C 0.7550(2) 0.71559(12) 0.42208(10) 0.0254(4) Uani 1 1 d .
H14A H 0.7344 0.6990 0.4725 0.038 Uiso 1 1 calc R
H14B H 0.8435 0.7512 0.4223 0.038 Uiso 1 1 calc R
H14C H 0.7761 0.6685 0.3921 0.038 Uiso 1 1 calc R
C15 C 0.5742(2) 0.83024(12) 0.43835(10) 0.0280(4) Uani 1 1 d .
H15A H 0.4890 0.8596 0.4154 0.042 Uiso 1 1 calc R
H15B H 0.6625 0.8657 0.4440 0.042 Uiso 1 1 calc R
H15C H 0.5445 0.8108 0.4867 0.042 Uiso 1 1 calc R
C16 C 0.38496(19) 0.67015(11) 0.42791(9) 0.0189(4) Uani 1 1 d .
H16 H 0.3394 0.6202 0.4070 0.023 Uiso 1 1 calc R
C17 C 0.2521(2) 0.72780(13) 0.43900(10) 0.0266(4) Uani 1 1 d .
H17A H 0.2897 0.7760 0.4639 0.040 Uiso 1 1 calc R
H17B H 0.1750 0.7021 0.4691 0.040 Uiso 1 1 calc R
H17C H 0.2067 0.7422 0.3912 0.040 Uiso 1 1 calc R
C18 C 0.4599(2) 0.64702(12) 0.50128(9) 0.0250(4) Uani 1 1 d .
H18A H 0.5415 0.6084 0.4929 0.038 Uiso 1 1 calc R
H18B H 0.3835 0.6231 0.5329 0.038 Uiso 1 1 calc R
H18C H 0.5027 0.6946 0.5251 0.038 Uiso 1 1 calc R
C21 C 0.39648(17) 0.54180(10) 0.21095(8) 0.0142(3) Uani 1 1 d .
C22 C 0.45752(18) 0.48574(11) 0.16128(9) 0.0161(3) Uani 1 1 d .
C23 C 0.37862(18) 0.46677(11) 0.09565(9) 0.0184(4) Uani 1 1 d .
C24 C 0.23544(19) 0.49923(11) 0.08209(9) 0.0199(4) Uani 1 1 d .
H24 H 0.1852 0.4892 0.0363 0.024 Uiso 1 1 calc R
C25 C 0.16369(18) 0.54588(11) 0.13352(9) 0.0179(4) Uani 1 1 d .
C26 C 0.24357(17) 0.56647(10) 0.19868(8) 0.0153(3) Uani 1 1 d .
C27 C 0.60219(19) 0.43927(11) 0.17836(10) 0.0221(4) Uani 1 1 d .
H27A H 0.6869 0.4626 0.1516 0.033 Uiso 1 1 calc R
H27B H 0.5881 0.3836 0.1633 0.033 Uiso 1 1 calc R
H27C H 0.6251 0.4415 0.2312 0.033 Uiso 1 1 calc R
C28 C 0.4473(2) 0.41175(12) 0.03941(10) 0.0242(4) Uani 1 1 d .
H28A H 0.4545 0.3577 0.0596 0.036 Uiso 1 1 calc R
H28B H 0.5494 0.4307 0.0274 0.036 Uiso 1 1 calc R
H28C H 0.3825 0.4112 -0.0051 0.036 Uiso 1 1 calc R
C29 C 0.00247(18) 0.57454(13) 0.11878(9) 0.0244(4) Uani 1 1 d .
H29A H -0.0303 0.5591 0.0690 0.037 Uiso 1 1 calc R
H29B H -0.0011 0.6327 0.1233 0.037 Uiso 1 1 calc R
H29C H -0.0657 0.5504 0.1544 0.037 Uiso 1 1 calc R
C30 C 0.15485(18) 0.61123(11) 0.25595(9) 0.0187(4) Uani 1 1 d .
H30A H 0.1201 0.6623 0.2356 0.028 Uiso 1 1 calc R
H30B H 0.2206 0.6208 0.2993 0.028 Uiso 1 1 calc R
H30C H 0.0664 0.5795 0.2700 0.028 Uiso 1 1 calc R
C41 C 0.1566(2) 0.49320(12) 0.50331(11) 0.0275(4) Uani 1 1 d .
H41 H 0.2646 0.4886 0.5056 0.033 Uiso 1 1 calc R
C42 C 0.0754(2) 0.49760(12) 0.56757(10) 0.0290(5) Uani 1 1 d .
H42 H 0.1275 0.4959 0.6138 0.035 Uiso 1 1 calc R
C43 C -0.0814(2) 0.50450(12) 0.56408(10) 0.0273(4) Uani 1 1 d .
H43 H -0.1375 0.5077 0.6080 0.033 Uiso 1 1 calc R

loop_
_atom_site_aniso_label
_atom_site_aniso_U_11
_atom_site_aniso_U_22
_atom_site_aniso_U_33
_atom_site_aniso_U_23
_atom_site_aniso_U_13
_atom_site_aniso_U_12
B1 0.0127(8) 0.0170(11) 0.0141(8) 0.0003(7) 0.0026(6) 0.0027(7)
Cl2 0.0212(2) 0.0180(2) 0.0165(2) 0.00327(16) 0.00213(15) 0.00282(16)
Cl3 0.01098(19) 0.0225(3) 0.0203(2) -0.00171(17) 0.00135(14) 0.00095(15)
C4 0.0092(7) 0.0191(10) 0.0146(7) -0.0005(7) 0.0019(6) 0.0012(6)
N5 0.0163(7) 0.0158(8) 0.0134(6) -0.0006(6) 0.0006(5) 0.0017(6)
C6 0.0262(9) 0.0161(10) 0.0177(8) -0.0016(7) 0.0003(7) 0.0047(7)
C7 0.0291(10) 0.0221(11) 0.0307(10) -0.0005(8) -0.0003(8) 0.0096(8)
C8 0.0380(11) 0.0169(10) 0.0260(9) 0.0006(8) -0.0023(8) -0.0008(8)
C9 0.0211(8) 0.0181(10) 0.0130(8) -0.0008(7) 0.0031(6) 0.0002(7)
C10 0.0271(9) 0.0262(11) 0.0232(9) 0.0025(8) 0.0094(7) -0.0020(8)
C11 0.0335(10) 0.0256(11) 0.0155(8) 0.0005(8) -0.0013(7) 0.0040(8)
N12 0.0195(7) 0.0172(8) 0.0131(6) -0.0007(6) 0.0010(5) 0.0006(6)
C13 0.0260(9) 0.0195(10) 0.0162(8) -0.0008(7) -0.0013(7) -0.0040(7)
C14 0.0267(9) 0.0266(11) 0.0226(9) -0.0020(8) -0.0058(7) -0.0038(8)
C15 0.0398(11) 0.0214(11) 0.0225(9) -0.0062(8) -0.0028(8) -0.0015(9)
C16 0.0218(8) 0.0201(10) 0.0148(8) 0.0002(7) 0.0047(6) 0.0024(7)
C17 0.0285(9) 0.0305(12) 0.0211(9) -0.0016(8) 0.0066(7) 0.0076(8)
C18 0.0321(10) 0.0277(11) 0.0154(8) 0.0018(8) 0.0027(7) 0.0007(8)
C21 0.0136(7) 0.0133(9) 0.0159(7) 0.0023(7) 0.0033(6) -0.0016(6)
C22 0.0152(8) 0.0149(9) 0.0185(8) 0.0000(7) 0.0050(6) -0.0036(7)
C23 0.0203(8) 0.0171(10) 0.0182(8) -0.0017(7) 0.0063(6) -0.0065(7)
C24 0.0196(8) 0.0253(11) 0.0148(8) 0.0004(7) 0.0007(6) -0.0086(7)
C25 0.0145(8) 0.0221(10) 0.0172(8) 0.0033(7) 0.0016(6) -0.0040(7)
C26 0.0144(8) 0.0158(9) 0.0158(8) 0.0016(7) 0.0034(6) -0.0010(6)
C27 0.0200(8) 0.0189(10) 0.0275(9) -0.0050(8) 0.0032(7) 0.0037(7)
C28 0.0290(9) 0.0220(11) 0.0221(9) -0.0056(8) 0.0078(7) -0.0055(8)
C29 0.0159(8) 0.0378(12) 0.0195(8) 0.0007(8) -0.0018(7) -0.0016(8)
C30 0.0130(8) 0.0230(10) 0.0200(8) -0.0020(7) 0.0020(6) 0.0013(7)
C41 0.0163(8) 0.0267(11) 0.0395(11) -0.0042(9) -0.0010(7) 0.0027(7)
C42 0.0357(11) 0.0264(12) 0.0246(9) -0.0008(8) -0.0099(8) 0.0048(8)
C43 0.0308(10) 0.0254(11) 0.0262(9) -0.0024(8) 0.0082(8) -0.0022(8)

loop_
_atom_type_symbol
_atom_type_description
_atom_type_scat_dispersion_real
_atom_type_scat_dispersion_imag
_atom_type_scat_source
C C 0.0033 0.0016 'International Tables Vol C Tables 4.2.6.8 and 6.1.1.4'
H H 0.0000 0.0000 'International Tables Vol C Tables 4.2.6.8 and 6.1.1.4'
B B 0.0013 0.0007 'International Tables Vol C Tables 4.2.6.8 and 6.1.1.4'
N N 0.0061 0.0033 'International Tables Vol C Tables 4.2.6.8 and 6.1.1.4'
Cl Cl 0.1484 0.1585 'International Tables Vol C Tables 4.2.6.8 and 6.1.1.4'

loop_
_geom_angle_atom_site_label_1
_geom_angle_atom_site_label_2
_geom_angle_atom_site_label_3
_geom_angle
_geom_angle_site_symmetry_1
_geom_angle_site_symmetry_3
C21 B1 C4 118.88(13) . .
C21 B1 Cl2 108.22(12) . .
C4 B1 Cl2 114.91(11) . .
C21 B1 Cl3 114.53(11) . .
C4 B1 Cl3 95.19(10) . .
Cl2 B1 Cl3 103.71(9) . .
N5 C4 N12 116.96(15) . .
N5 C4 B1 121.36(13) . .
N12 C4 B1 120.86(14) . .
C4 N5 C9 119.83(14) . .
C4 N5 C6 120.67(13) . .
C9 N5 C6 119.49(13) . .
N5 C6 C8 115.34(14) . .
N5 C6 C7 112.84(14) . .
C8 C6 C7 110.51(15) . .
N5 C6 H6 105.8 . .
C8 C6 H6 105.8 . .
C7 C6 H6 105.8 . .
C6 C7 H7A 109.5 . .
C6 C7 H7B 109.5 . .
H7A C7 H7B 109.5 . .
C6 C7 H7C 109.5 . .
H7A C7 H7C 109.5 . .
H7B C7 H7C 109.5 . .
C6 C8 H8A 109.5 . .
C6 C8 H8B 109.5 . .
H8A C8 H8B 109.5 . .
C6 C8 H8C 109.5 . .
H8A C8 H8C 109.5 . .
H8B C8 H8C 109.5 . .
N5 C9 C11 114.88(13) . .
N5 C9 C10 112.06(13) . .
C11 C9 C10 110.80(14) . .
N5 C9 H9 106.1 . .
C11 C9 H9 106.1 . .
C10 C9 H9 106.1 . .
C9 C10 H10A 109.5 . .
C9 C10 H10B 109.5 . .
H10A C10 H10B 109.5 . .
C9 C10 H10C 109.5 . .
H10A C10 H10C 109.5 . .
H10B C10 H10C 109.5 . .
C9 C11 H11A 109.5 . .
C9 C11 H11B 109.5 . .
H11A C11 H11B 109.5 . .
C9 C11 H11C 109.5 . .
H11A C11 H11C 109.5 . .
H11B C11 H11C 109.5 . .
C4 N12 C16 119.20(14) . .
C4 N12 C13 118.22(13) . .
C16 N12 C13 122.57(13) . .
N12 C13 C15 116.68(14) . .
N12 C13 C14 110.25(15) . .
C15 C13 C14 110.52(14) . .
N12 C13 H13 106.2 . .
C15 C13 H13 106.2 . .
C14 C13 H13 106.2 . .
C13 C14 H14A 109.5 . .
C13 C14 H14B 109.5 . .
H14A C14 H14B 109.5 . .
C13 C14 H14C 109.5 . .
H14A C14 H14C 109.5 . .
H14B C14 H14C 109.5 . .
C13 C15 H15A 109.5 . .
C13 C15 H15B 109.5 . .
H15A C15 H15B 109.5 . .
C13 C15 H15C 109.5 . .
H15A C15 H15C 109.5 . .
H15B C15 H15C 109.5 . .
N12 C16 C18 115.52(14) . .
N12 C16 C17 110.76(14) . .
C18 C16 C17 111.01(14) . .
N12 C16 H16 106.3 . .
C18 C16 H16 106.3 . .
C17 C16 H16 106.3 . .
C16 C17 H17A 109.5 . .
C16 C17 H17B 109.5 . .
H17A C17 H17B 109.5 . .
C16 C17 H17C 109.5 . .
H17A C17 H17C 109.5 . .
H17B C17 H17C 109.5 . .
C16 C18 H18A 109.5 . .
C16 C18 H18B 109.5 . .
H18A C18 H18B 109.5 . .
C16 C18 H18C 109.5 . .
H18A C18 H18C 109.5 . .
H18B C18 H18C 109.5 . .
C26 C21 C22 117.58(14) . .
C26 C21 B1 119.96(14) . .
C22 C21 B1 122.46(14) . .
C23 C22 C21 120.50(15) . .
C23 C22 C27 116.88(15) . .
C21 C22 C27 122.45(15) . .
C24 C23 C22 119.31(16) . .
C24 C23 C28 119.48(15) . .
C22 C23 C28 121.21(15) . .
C25 C24 C23 121.75(15) . .
C25 C24 H24 119.1 . .
C23 C24 H24 119.1 . .
C24 C25 C26 118.99(15) . .
C24 C25 C29 119.86(15) . .
C26 C25 C29 121.15(15) . .
C25 C26 C21 120.83(15) . .
C25 C26 C30 116.67(14) . .
C21 C26 C30 122.39(14) . .
C22 C27 H27A 109.5 . .
C22 C27 H27B 109.5 . .
H27A C27 H27B 109.5 . .
C22 C27 H27C 109.5 . .
H27A C27 H27C 109.5 . .
H27B C27 H27C 109.5 . .
C23 C28 H28A 109.5 . .
C23 C28 H28B 109.5 . .
H28A C28 H28B 109.5 . .
C23 C28 H28C 109.5 . .
H28A C28 H28C 109.5 . .
H28B C28 H28C 109.5 . .
C25 C29 H29A 109.5 . .
C25 C29 H29B 109.5 . .
H29A C29 H29B 109.5 . .
C25 C29 H29C 109.5 . .
H29A C29 H29C 109.5 . .
H29B C29 H29C 109.5 . .
C26 C30 H30A 109.5 . .
C26 C30 H30B 109.5 . .
H30A C30 H30B 109.5 . .
C26 C30 H30C 109.5 . .
H30A C30 H30C 109.5 . .
H30B C30 H30C 109.5 . .
C43 C41 C42 120.32(17) 3_566 .
C43 C41 H41 119.8 3_566 .
C42 C41 H41 119.8 . .
C43 C42 C41 119.76(17) . .
C43 C42 H42 120.1 . .
C41 C42 H42 120.1 . .
C42 C43 C41 119.91(18) . 3_566
C42 C43 H43 120.0 . .
C41 C43 H43 120.0 3_566 .

loop_
_geom_bond_atom_site_label_1
_geom_bond_atom_site_label_2
_geom_bond_distance
_geom_bond_site_symmetry_2
B1 C21 1.622(2) .
B1 C4 1.681(3) .
B1 Cl2 1.8885(19) .
B1 Cl3 1.9381(18) .
C4 N5 1.352(2) .
C4 N12 1.376(2) .
N5 C9 1.500(2) .
N5 C6 1.508(2) .
C6 C8 1.524(3) .
C6 C7 1.532(2) .
C6 H6 1.0000 .
C7 H7A 0.9800 .
C7 H7B 0.9800 .
C7 H7C 0.9800 .
C8 H8A 0.9800 .
C8 H8B 0.9800 .
C8 H8C 0.9800 .
C9 C11 1.528(2) .
C9 C10 1.538(2) .
C9 H9 1.0000 .
C10 H10A 0.9800 .
C10 H10B 0.9800 .
C10 H10C 0.9800 .
C11 H11A 0.9800 .
C11 H11B 0.9800 .
C11 H11C 0.9800 .
N12 C16 1.490(2) .
N12 C13 1.503(2) .
C13 C15 1.529(3) .
C13 C14 1.532(2) .
C13 H13 1.0000 .
C14 H14A 0.9800 .
C14 H14B 0.9800 .
C14 H14C 0.9800 .
C15 H15A 0.9800 .
C15 H15B 0.9800 .
C15 H15C 0.9800 .
C16 C18 1.526(2) .
C16 C17 1.531(2) .
C16 H16 1.0000 .
C17 H17A 0.9800 .
C17 H17B 0.9800 .
C17 H17C 0.9800 .
C18 H18A 0.9800 .
C18 H18B 0.9800 .
C18 H18C 0.9800 .
C21 C26 1.417(2) .
C21 C22 1.419(2) .
C22 C23 1.404(2) .
C22 C27 1.516(2) .
C23 C24 1.386(2) .
C23 C28 1.515(2) .
C24 C25 1.384(2) .
C24 H24 0.9500 .
C25 C26 1.408(2) .
C25 C29 1.512(2) .
C26 C30 1.515(2) .
C27 H27A 0.9800 .
C27 H27B 0.9800 .
C27 H27C 0.9800 .
C28 H28A 0.9800 .
C28 H28B 0.9800 .
C28 H28C 0.9800 .
C29 H29A 0.9800 .
C29 H29B 0.9800 .
C29 H29C 0.9800 .
C30 H30A 0.9800 .
C30 H30B 0.9800 .
C30 H30C 0.9800 .
C41 C43 1.381(3) 3_566
C41 C42 1.386(3) .
C41 H41 0.9500 .
C42 C43 1.381(3) .
C42 H42 0.9500 .
C43 C41 1.381(3) 3_566
C43 H43 0.9500 .

loop_
_geom_torsion_atom_site_label_1
_geom_torsion_atom_site_label_2
_geom_torsion_atom_site_label_3
_geom_torsion_atom_site_label_4
_geom_torsion
_geom_torsion_site_symmetry_1
_geom_torsion_site_symmetry_4
C21 B1 C4 N5 -42.7(2) . .
Cl2 B1 C4 N5 -173.24(11) . .
Cl3 B1 C4 N5 79.04(14) . .
C21 B1 C4 N12 148.00(14) . .
Cl2 B1 C4 N12 17.47(18) . .
Cl3 B1 C4 N12 -90.26(14) . .
N12 C4 N5 C9 154.24(13) . .
B1 C4 N5 C9 -15.5(2) . .
N12 C4 N5 C6 -24.5(2) . .
B1 C4 N5 C6 165.81(14) . .
C4 N5 C6 C8 127.99(16) . .
C9 N5 C6 C8 -50.75(19) . .
C4 N5 C6 C7 -103.69(17) . .
C9 N5 C6 C7 77.57(18) . .
C4 N5 C9 C11 130.81(16) . .
C6 N5 C9 C11 -50.4(2) . .
C4 N5 C9 C10 -101.58(18) . .
C6 N5 C9 C10 77.17(18) . .
N5 C4 N12 C16 128.58(15) . .
B1 C4 N12 C16 -61.67(19) . .
N5 C4 N12 C13 -52.25(19) . .
B1 C4 N12 C13 117.50(16) . .
C4 N12 C13 C15 135.19(16) . .
C16 N12 C13 C15 -45.7(2) . .
C4 N12 C13 C14 -97.69(17) . .
C16 N12 C13 C14 81.45(19) . .
C4 N12 C16 C18 136.42(17) . .
C13 N12 C16 C18 -42.7(2) . .
C4 N12 C16 C17 -96.29(18) . .
C13 N12 C16 C17 84.58(19) . .
C4 B1 C21 C26 -37.9(2) . .
Cl2 B1 C21 C26 95.60(16) . .
Cl3 B1 C21 C26 -149.28(13) . .
C4 B1 C21 C22 141.04(15) . .
Cl2 B1 C21 C22 -85.50(16) . .
Cl3 B1 C21 C22 29.6(2) . .
C26 C21 C22 C23 11.1(2) . .
B1 C21 C22 C23 -167.84(16) . .
C26 C21 C22 C27 -164.17(16) . .
B1 C21 C22 C27 16.9(2) . .
C21 C22 C23 C24 -4.4(3) . .
C27 C22 C23 C24 171.14(16) . .
C21 C22 C23 C28 175.45(15) . .
C27 C22 C23 C28 -9.0(2) . .
C22 C23 C24 C25 -4.2(3) . .
C28 C23 C24 C25 176.00(16) . .
C23 C24 C25 C26 5.5(3) . .
C23 C24 C25 C29 -175.11(17) . .
C24 C25 C26 C21 1.7(3) . .
C29 C25 C26 C21 -177.70(16) . .
C24 C25 C26 C30 -174.62(16) . .
C29 C25 C26 C30 6.0(2) . .
C22 C21 C26 C25 -9.7(2) . .
B1 C21 C26 C25 169.22(15) . .
C22 C21 C26 C30 166.33(15) . .
B1 C21 C26 C30 -14.7(2) . .
C43 C41 C42 C43 -0.2(3) 3_566 .
C41 C42 C43 C41 0.2(3) . 3_566
